data_7239377
loop_
_publ_author_name
'Kovach, James'
'Brennessel, William W.'
'Jones, William D.'

_publ_section_title
;
 Bisindolines from the reaction of 3,5-dimethoxyaniline with vicinal
 diones
;
_journal_issue 3
_journal_name_full 'RSC Adv.'
_journal_page_first 1401
_journal_paper_doi 10.1039/C3RA45350B
_journal_volume 4
_journal_year 2014
_chemical_formula_moiety 'C23 H21 N O3'
_chemical_formula_sum 'C23 H21 N O3'
_chemical_formula_weight 359.41
_chemical_name_common jonjk61
_space_group_IT_number 2
_space_group_name_Hall '-P 1'
_space_group_name_H-M_alt 'P -1'
_symmetry_cell_setting triclinic
_symmetry_space_group_name_H-M 'P -1'
_atom_sites_solution_hydrogens geom
_atom_sites_solution_primary direct
_atom_sites_solution_secondary difmap
_audit_creation_method SHELXL-97
_cell_angle_alpha 81.845(4)
_cell_angle_beta 87.012(4)
_cell_angle_gamma 89.587(3)
_cell_formula_units_Z 4
_cell_length_a 8.2312(16)
_cell_length_b 9.912(2)
_cell_length_c 23.000(5)
_cell_measurement_reflns_used 1741
_cell_measurement_temperature 173.0(5)
_cell_measurement_theta_max 22.69
_cell_measurement_theta_min 2.37
_cell_volume 1855.0(7)
_computing_cell_refinement 'SAINT (Bruker, 2009)'
_computing_data_collection 'APEX2 (Bruker, 2011)'
_computing_data_reduction 'SAINT (Bruker, 2009)'
_computing_molecular_graphics 'SHELXTL (Sheldrick, 2008)'
_computing_publication_material 'SHELXTL (Sheldrick, 2008)'
_computing_structure_refinement 'SHELXL-97 (Sheldrick, 2008)'
_computing_structure_solution 'SIR97 (Altomare et al., 1999)'
_diffrn_ambient_temperature 173.0(5)
_diffrn_measured_fraction_theta_full 0.998
_diffrn_measured_fraction_theta_max 0.998
_diffrn_measurement_device_type 'Bruker SMART APEX II CCD Platform'
_diffrn_measurement_method 'area detector, \w scans per \f'
_diffrn_radiation_monochromator graphite
_diffrn_radiation_source 'fine-focus sealed tube'
_diffrn_radiation_type MoK\a
_diffrn_radiation_wavelength 0.71073
_diffrn_reflns_av_R_equivalents 0.1103
_diffrn_reflns_av_sigmaI/netI 0.1381
_diffrn_reflns_limit_h_max 9
_diffrn_reflns_limit_h_min -9
_diffrn_reflns_limit_k_max 11
_diffrn_reflns_limit_k_min -11
_diffrn_reflns_limit_l_max 27
_diffrn_reflns_limit_l_min -27
_diffrn_reflns_number 16814
_diffrn_reflns_theta_full 25.03
_diffrn_reflns_theta_max 25.03
_diffrn_reflns_theta_min 1.79
_diffrn_standards_number 0
_exptl_absorpt_coefficient_mu 0.085
_exptl_absorpt_correction_T_max 0.9932
_exptl_absorpt_correction_T_min 0.9782
_exptl_absorpt_correction_type multi-scan
_exptl_absorpt_process_details 'SADABS (Sheldrick, 2008)'
_exptl_crystal_colour colorless
_exptl_crystal_density_diffrn 1.287
_exptl_crystal_density_method 'not measured'
_exptl_crystal_description block
_exptl_crystal_F_000 760
_exptl_crystal_size_max 0.26
_exptl_crystal_size_mid 0.12
_exptl_crystal_size_min 0.08
_refine_diff_density_max 0.306
_refine_diff_density_min -0.230
_refine_diff_density_rms 0.050
_refine_ls_extinction_coef 0.0050(8)
_refine_ls_extinction_expression Fc^*^=kFc[1+0.001xFc^2^\l^3^/sin(2\q)]^-1/4^
_refine_ls_extinction_method SHELXL
_refine_ls_goodness_of_fit_ref 0.961
_refine_ls_hydrogen_treatment mixed
_refine_ls_matrix_type full
_refine_ls_number_parameters 502
_refine_ls_number_reflns 6550
_refine_ls_number_restraints 0
_refine_ls_restrained_S_all 0.961
_refine_ls_R_factor_all 0.1722
_refine_ls_R_factor_gt 0.0663
_refine_ls_shift/su_max 0.000
_refine_ls_shift/su_mean 0.000
_refine_ls_structure_factor_coef Fsqd
_refine_ls_weighting_details 'calc w=1/[\s^2^(Fo^2^)+(0.0577P)^2^+0.0000P] where P=(Fo^2^+2Fc^2^)/3'
_refine_ls_weighting_scheme calc
_refine_ls_wR_factor_gt 0.1259
_refine_ls_wR_factor_ref 0.1646
_reflns_number_gt 2958
_reflns_number_total 6550
_reflns_threshold_expression >2sigma(I)
_cod_data_source_file c3ra45350b.txt
_cod_data_source_block 7
_cod_original_cell_volume 1854.9(6)
_cod_original_sg_symbol_H-M P-1
_cod_database_code 7239377

loop_
_symmetry_equiv_pos_as_xyz
'x, y, z'
'-x, -y, -z'

loop_
_atom_site_label
_atom_site_type_symbol
_atom_site_fract_x
_atom_site_fract_y
_atom_site_fract_z
_atom_site_U_iso_or_equiv
_atom_site_adp_type
_atom_site_occupancy
_atom_site_symmetry_multiplicity
_atom_site_calc_flag
_atom_site_refinement_flags
O1 O 0.9197(3) 0.9594(3) 0.35395(13) 0.0494(8) Uani 1 1 d .
O2 O 0.7345(4) 1.0864(3) 0.54235(12) 0.0492(8) Uani 1 1 d .
O3 O 0.5793(3) 0.4894(2) 0.42449(12) 0.0411(8) Uani 1 1 d .
N1 N 0.5923(4) 0.6636(3) 0.47895(15) 0.0348(9) Uani 1 1 d .
H1 H 0.524(4) 0.631(4) 0.5120(16) 0.036(11) Uiso 1 1 d .
C1 C 0.6268(5) 0.6018(4) 0.43115(18) 0.0359(10) Uani 1 1 d .
C2 C 0.7370(5) 0.6966(4) 0.38699(17) 0.0343(10) Uani 1 1 d .
C3 C 0.7546(5) 0.8167(4) 0.42064(18) 0.0335(10) Uani 1 1 d .
C4 C 0.6689(5) 0.7911(4) 0.47435(17) 0.0320(10) Uani 1 1 d .
C7 C 0.9007(5) 0.6274(4) 0.37830(17) 0.0346(10) Uani 1 1 d .
C8 C 0.6490(5) 0.7303(4) 0.32966(17) 0.0340(10) Uani 1 1 d .
C9 C 0.8396(5) 0.9383(4) 0.40768(18) 0.0376(11) Uani 1 1 d .
C10 C 0.8367(5) 1.0296(4) 0.44799(19) 0.0395(11) Uani 1 1 d .
H10A H 0.8964 1.1123 0.4395 0.047 Uiso 1 1 calc R
C11 C 0.7473(5) 1.0001(4) 0.50031(19) 0.0378(11) Uani 1 1 d .
C12 C 0.6620(5) 0.8783(4) 0.51538(18) 0.0380(11) Uani 1 1 d .
H12A H 0.6025 0.8571 0.5520 0.046 Uiso 1 1 calc R
C13 C 1.0465(5) 1.0586(4) 0.3439(2) 0.0562(14) Uani 1 1 d .
H13A H 1.1022 1.0540 0.3055 0.084 Uiso 1 1 calc R
H13B H 1.1246 1.0401 0.3748 0.084 Uiso 1 1 calc R
H13C H 1.0000 1.1497 0.3445 0.084 Uiso 1 1 calc R
C14 C 0.8082(5) 1.2174(4) 0.5286(2) 0.0542(13) Uani 1 1 d .
H14A H 0.7859 1.2696 0.5613 0.081 Uiso 1 1 calc R
H14B H 0.7635 1.2659 0.4929 0.081 Uiso 1 1 calc R
H14C H 0.9260 1.2069 0.5223 0.081 Uiso 1 1 calc R
C15 C 0.9556(5) 0.5217(4) 0.41851(19) 0.0424(11) Uani 1 1 d .
H15A H 0.8871 0.4872 0.4517 0.051 Uiso 1 1 calc R
C16 C 1.1066(6) 0.4658(5) 0.4113(2) 0.0579(14) Uani 1 1 d .
H16A H 1.1400 0.3924 0.4393 0.070 Uiso 1 1 calc R
C17 C 1.2109(6) 0.5137(5) 0.3644(2) 0.0547(13) Uani 1 1 d .
H17A H 1.3164 0.4756 0.3601 0.066 Uiso 1 1 calc R
C18 C 1.1581(6) 0.6185(5) 0.3238(2) 0.0550(13) Uani 1 1 d .
H18A H 1.2278 0.6527 0.2909 0.066 Uiso 1 1 calc R
C19 C 1.0058(5) 0.6744(4) 0.33030(19) 0.0454(12) Uani 1 1 d .
H19B H 0.9717 0.7461 0.3016 0.054 Uiso 1 1 calc R
C20 C 0.6352(5) 0.6324(4) 0.29274(18) 0.0373(10) Uani 1 1 d .
H20A H 0.6804 0.5444 0.3033 0.045 Uiso 1 1 calc R
C21 C 0.5565(5) 0.6612(4) 0.24073(19) 0.0418(11) Uani 1 1 d .
H21A H 0.5467 0.5919 0.2165 0.050 Uiso 1 1 calc R
C22 C 0.4918(5) 0.7887(4) 0.22335(19) 0.0430(11) Uani 1 1 d .
C23 C 0.5024(5) 0.8840(4) 0.2606(2) 0.0543(13) Uani 1 1 d .
H23B H 0.4555 0.9713 0.2501 0.065 Uiso 1 1 calc R
C24 C 0.5789(5) 0.8573(4) 0.3128(2) 0.0478(12) Uani 1 1 d .
H24B H 0.5840 0.9261 0.3375 0.057 Uiso 1 1 calc R
C25 C 0.4118(6) 0.8214(5) 0.1655(2) 0.0730(16) Uani 1 1 d .
H25A H 0.4646 0.9011 0.1422 0.109 Uiso 1 1 calc R
H25B H 0.2963 0.8410 0.1728 0.109 Uiso 1 1 calc R
H25C H 0.4226 0.7432 0.1438 0.109 Uiso 1 1 calc R
O4 O 0.9618(3) 0.8865(3) 0.83510(13) 0.0457(8) Uani 1 1 d .
O5 O 0.7598(3) 1.0974(3) 1.00273(13) 0.0477(8) Uani 1 1 d .
O6 O 0.5699(3) 0.4594(2) 0.92749(12) 0.0404(7) Uani 1 1 d .
N2 N 0.5844(4) 0.6578(3) 0.96744(16) 0.0358(9) Uani 1 1 d .
H2 H 0.522(4) 0.638(4) 1.0026(16) 0.037(12) Uiso 1 1 d .
C31 C 0.6200(5) 0.5765(4) 0.92639(17) 0.0334(10) Uani 1 1 d .
C32 C 0.7324(5) 0.6539(4) 0.87671(17) 0.0331(10) Uani 1 1 d .
C33 C 0.7642(5) 0.7834(4) 0.90256(17) 0.0328(10) Uani 1 1 d .
C34 C 0.6713(5) 0.7818(4) 0.95457(18) 0.0354(10) Uani 1 1 d .
C37 C 0.8813(5) 0.5637(4) 0.87191(17) 0.0330(10) Uani 1 1 d .
C38 C 0.6341(5) 0.6838(4) 0.82167(18) 0.0358(10) Uani 1 1 d .
C39 C 0.8675(5) 0.8914(4) 0.88510(18) 0.0351(10) Uani 1 1 d .
C40 C 0.8713(5) 0.9984(4) 0.91874(18) 0.0376(11) Uani 1 1 d .
H40A H 0.9436 1.0728 0.9073 0.045 Uiso 1 1 calc R
C41 C 0.7691(5) 0.9952(4) 0.96878(19) 0.0387(11) Uani 1 1 d .
C42 C 0.6689(5) 0.8849(4) 0.98832(18) 0.0377(11) Uani 1 1 d .
H42A H 0.6017 0.8810 1.0234 0.045 Uiso 1 1 calc R
C43 C 1.0856(6) 0.9862(4) 0.8202(2) 0.0702(17) Uani 1 1 d .
H43A H 1.1434 0.9710 0.7833 0.105 Uiso 1 1 calc R
H43B H 1.1624 0.9792 0.8516 0.105 Uiso 1 1 calc R
H43C H 1.0366 1.0772 0.8153 0.105 Uiso 1 1 calc R
C44 C 0.8500(5) 1.2187(4) 0.98322(19) 0.0499(12) Uani 1 1 d .
H44A H 0.8215 1.2872 1.0089 0.075 Uiso 1 1 calc R
H44B H 0.8239 1.2538 0.9428 0.075 Uiso 1 1 calc R
H44C H 0.9666 1.1988 0.9846 0.075 Uiso 1 1 calc R
C45 C 0.9971(5) 0.5597(4) 0.91316(19) 0.0455(12) Uani 1 1 d .
H45A H 0.9866 0.6190 0.9422 0.055 Uiso 1 1 calc R
C46 C 1.1268(5) 0.4728(5) 0.9136(2) 0.0496(12) Uani 1 1 d .
H46A H 1.2035 0.4717 0.9431 0.059 Uiso 1 1 calc R
C47 C 1.1477(6) 0.3867(5) 0.8717(2) 0.0512(12) Uani 1 1 d .
H47A H 1.2386 0.3270 0.8716 0.061 Uiso 1 1 calc R
C48 C 1.0337(6) 0.3898(4) 0.8305(2) 0.0536(13) Uani 1 1 d .
H48A H 1.0458 0.3311 0.8012 0.064 Uiso 1 1 calc R
C49 C 0.9015(5) 0.4759(4) 0.83019(18) 0.0427(11) Uani 1 1 d .
H49A H 0.8235 0.4751 0.8012 0.051 Uiso 1 1 calc R
C50 C 0.7107(5) 0.7215(4) 0.76635(18) 0.0418(11) Uani 1 1 d .
H50A H 0.8259 0.7289 0.7626 0.050 Uiso 1 1 calc R
C51 C 0.6213(6) 0.7480(4) 0.71722(19) 0.0453(12) Uani 1 1 d .
H51A H 0.6769 0.7736 0.6801 0.054 Uiso 1 1 calc R
C52 C 0.4545(6) 0.7388(4) 0.7198(2) 0.0419(11) Uani 1 1 d .
C53 C 0.3778(5) 0.7046(4) 0.7747(2) 0.0474(12) Uani 1 1 d .
H53A H 0.2625 0.6992 0.7783 0.057 Uiso 1 1 calc R
C54 C 0.4663(5) 0.6781(4) 0.8244(2) 0.0452(11) Uani 1 1 d .
H54A H 0.4101 0.6553 0.8616 0.054 Uiso 1 1 calc R
C55 C 0.3598(6) 0.7620(5) 0.6664(2) 0.0651(15) Uani 1 1 d .
H55A H 0.3870 0.8516 0.6443 0.098 Uiso 1 1 calc R
H55B H 0.2433 0.7586 0.6778 0.098 Uiso 1 1 calc R
H55C H 0.3862 0.6912 0.6417 0.098 Uiso 1 1 calc R

loop_
_atom_site_aniso_label
_atom_site_aniso_U_11
_atom_site_aniso_U_22
_atom_site_aniso_U_33
_atom_site_aniso_U_23
_atom_site_aniso_U_13
_atom_site_aniso_U_12
O1 0.058(2) 0.0420(18) 0.046(2) -0.0003(15) 0.0042(16) -0.0262(15)
O2 0.067(2) 0.0307(16) 0.054(2) -0.0147(15) -0.0141(17) -0.0058(15)
O3 0.0511(19) 0.0273(16) 0.0447(18) -0.0056(13) 0.0020(15) -0.0162(13)
N1 0.039(2) 0.0300(19) 0.035(2) -0.0064(17) 0.0059(18) -0.0064(16)
C1 0.033(3) 0.032(2) 0.042(3) -0.002(2) 0.000(2) -0.0064(19)
C2 0.040(3) 0.027(2) 0.036(2) -0.0010(18) 0.001(2) -0.0109(19)
C3 0.033(2) 0.029(2) 0.038(3) -0.0030(19) -0.004(2) -0.0050(18)
C4 0.031(2) 0.027(2) 0.038(3) -0.0037(19) -0.005(2) -0.0050(18)
C7 0.036(3) 0.032(2) 0.037(3) -0.009(2) -0.003(2) -0.0084(19)
C8 0.034(3) 0.026(2) 0.040(3) -0.0007(19) 0.001(2) -0.0068(18)
C9 0.041(3) 0.030(2) 0.041(3) -0.003(2) -0.005(2) -0.008(2)
C10 0.041(3) 0.032(2) 0.046(3) -0.001(2) -0.011(2) -0.0084(19)
C11 0.041(3) 0.030(2) 0.045(3) -0.011(2) -0.016(2) -0.0012(19)
C12 0.040(3) 0.034(2) 0.039(3) -0.002(2) -0.004(2) -0.0028(19)
C13 0.052(3) 0.050(3) 0.063(3) 0.005(2) -0.003(3) -0.027(2)
C14 0.058(3) 0.030(2) 0.079(4) -0.019(2) -0.017(3) -0.007(2)
C15 0.048(3) 0.032(2) 0.047(3) -0.004(2) -0.004(2) -0.001(2)
C16 0.059(4) 0.045(3) 0.073(4) -0.014(3) -0.017(3) 0.009(3)
C17 0.045(3) 0.057(3) 0.068(4) -0.027(3) -0.013(3) 0.007(3)
C18 0.042(3) 0.069(4) 0.058(3) -0.023(3) 0.003(3) -0.007(3)
C19 0.049(3) 0.047(3) 0.041(3) -0.006(2) -0.002(2) -0.009(2)
C20 0.040(3) 0.032(2) 0.040(3) -0.0027(19) -0.005(2) -0.0029(19)
C21 0.044(3) 0.042(3) 0.042(3) -0.014(2) -0.003(2) -0.004(2)
C22 0.042(3) 0.040(3) 0.048(3) -0.002(2) -0.013(2) -0.006(2)
C23 0.059(3) 0.030(3) 0.075(4) -0.005(2) -0.026(3) -0.002(2)
C24 0.059(3) 0.034(3) 0.053(3) -0.012(2) -0.015(3) -0.007(2)
C25 0.089(4) 0.061(3) 0.071(4) -0.006(3) -0.036(3) 0.000(3)
O4 0.056(2) 0.0319(16) 0.0488(19) -0.0072(14) 0.0116(16) -0.0195(14)
O5 0.052(2) 0.0325(16) 0.061(2) -0.0185(15) 0.0010(16) -0.0094(14)
O6 0.0460(18) 0.0282(16) 0.0469(18) -0.0076(13) 0.0055(14) -0.0130(13)
N2 0.043(2) 0.0277(19) 0.036(2) -0.0057(17) 0.0068(18) -0.0107(16)
C31 0.034(3) 0.030(2) 0.037(3) -0.006(2) -0.005(2) -0.0055(19)
C32 0.038(3) 0.025(2) 0.036(2) -0.0042(18) 0.002(2) -0.0098(19)
C33 0.037(3) 0.024(2) 0.037(3) -0.0051(18) 0.000(2) -0.0042(18)
C34 0.035(3) 0.028(2) 0.042(3) -0.003(2) -0.004(2) -0.0049(18)
C37 0.036(3) 0.022(2) 0.040(3) -0.0038(19) 0.003(2) -0.0073(18)
C38 0.041(3) 0.024(2) 0.044(3) -0.0092(19) -0.002(2) -0.0061(18)
C39 0.037(3) 0.031(2) 0.037(3) -0.0046(19) -0.004(2) -0.0057(19)
C40 0.040(3) 0.027(2) 0.047(3) -0.005(2) -0.006(2) -0.0077(19)
C41 0.044(3) 0.026(2) 0.050(3) -0.012(2) -0.015(2) -0.0005(19)
C42 0.039(3) 0.032(2) 0.043(3) -0.009(2) 0.001(2) -0.0053(19)
C43 0.076(4) 0.044(3) 0.091(4) -0.024(3) 0.038(3) -0.034(3)
C44 0.060(3) 0.033(2) 0.059(3) -0.010(2) -0.011(3) -0.007(2)
C45 0.047(3) 0.044(3) 0.049(3) -0.015(2) -0.011(2) -0.006(2)
C46 0.035(3) 0.052(3) 0.061(3) -0.003(3) -0.010(2) -0.003(2)
C47 0.049(3) 0.051(3) 0.051(3) 0.000(2) 0.005(3) 0.006(2)
C48 0.066(4) 0.047(3) 0.048(3) -0.011(2) 0.007(3) 0.012(3)
C49 0.047(3) 0.040(3) 0.042(3) -0.009(2) -0.005(2) -0.001(2)
C50 0.043(3) 0.041(3) 0.041(3) -0.002(2) -0.005(2) -0.011(2)
C51 0.057(3) 0.038(3) 0.039(3) 0.003(2) -0.002(2) -0.011(2)
C52 0.052(3) 0.026(2) 0.049(3) -0.007(2) -0.015(3) -0.003(2)
C53 0.040(3) 0.046(3) 0.058(3) -0.010(2) -0.008(3) -0.001(2)
C54 0.042(3) 0.046(3) 0.048(3) -0.009(2) -0.003(2) -0.007(2)
C55 0.068(4) 0.056(3) 0.070(4) -0.002(3) -0.019(3) 0.000(3)

loop_
_atom_type_symbol
_atom_type_description
_atom_type_scat_dispersion_real
_atom_type_scat_dispersion_imag
_atom_type_scat_source
C C 0.0033 0.0016 'International Tables Vol C Tables 4.2.6.8 and 6.1.1.4'
H H 0.0000 0.0000 'International Tables Vol C Tables 4.2.6.8 and 6.1.1.4'
N N 0.0061 0.0033 'International Tables Vol C Tables 4.2.6.8 and 6.1.1.4'
O O 0.0106 0.0060 'International Tables Vol C Tables 4.2.6.8 and 6.1.1.4'

loop_
_geom_angle_atom_site_label_1
_geom_angle_atom_site_label_2
_geom_angle_atom_site_label_3
_geom_angle
C9 O1 C13 118.7(3)
C11 O2 C14 117.8(3)
C1 N1 C4 111.8(3)
C1 N1 H1 127(2)
C4 N1 H1 121(2)
O3 C1 N1 125.2(4)
O3 C1 C2 126.0(4)
N1 C1 C2 108.8(3)
C3 C2 C7 110.8(3)
C3 C2 C8 114.3(3)
C7 C2 C8 112.7(3)
C3 C2 C1 100.6(3)
C7 C2 C1 109.3(3)
C8 C2 C1 108.4(3)
C4 C3 C9 117.9(4)
C4 C3 C2 109.7(3)
C9 C3 C2 132.4(4)
C12 C4 C3 124.2(3)
C12 C4 N1 126.7(4)
C3 C4 N1 109.1(3)
C15 C7 C19 117.2(4)
C15 C7 C2 122.4(4)
C19 C7 C2 120.4(4)
C20 C8 C24 117.6(4)
C20 C8 C2 120.1(3)
C24 C8 C2 122.4(3)
O1 C9 C10 124.5(3)
O1 C9 C3 115.6(4)
C10 C9 C3 119.9(4)
C11 C10 C9 119.8(4)
C11 C10 H10A 120.1
C9 C10 H10A 120.1
C10 C11 O2 123.7(3)
C10 C11 C12 122.1(4)
O2 C11 C12 114.2(4)
C4 C12 C11 116.0(4)
C4 C12 H12A 122.0
C11 C12 H12A 122.0
O1 C13 H13A 109.5
O1 C13 H13B 109.5
H13A C13 H13B 109.5
O1 C13 H13C 109.5
H13A C13 H13C 109.5
H13B C13 H13C 109.5
O2 C14 H14A 109.5
O2 C14 H14B 109.5
H14A C14 H14B 109.5
O2 C14 H14C 109.5
H14A C14 H14C 109.5
H14B C14 H14C 109.5
C16 C15 C7 121.3(4)
C16 C15 H15A 119.4
C7 C15 H15A 119.4
C15 C16 C17 121.5(5)
C15 C16 H16A 119.3
C17 C16 H16A 119.3
C16 C17 C18 118.0(5)
C16 C17 H17A 121.0
C18 C17 H17A 121.0
C19 C18 C17 121.0(5)
C19 C18 H18A 119.5
C17 C18 H18A 119.5
C18 C19 C7 121.0(4)
C18 C19 H19B 119.5
C7 C19 H19B 119.5
C21 C20 C8 120.8(4)
C21 C20 H20A 119.6
C8 C20 H20A 119.6
C22 C21 C20 121.3(4)
C22 C21 H21A 119.3
C20 C21 H21A 119.3
C23 C22 C21 117.6(4)
C23 C22 C25 121.2(4)
C21 C22 C25 121.2(4)
C22 C23 C24 122.1(4)
C22 C23 H23B 119.0
C24 C23 H23B 119.0
C23 C24 C8 120.5(4)
C23 C24 H24B 119.7
C8 C24 H24B 119.7
C22 C25 H25A 109.5
C22 C25 H25B 109.5
H25A C25 H25B 109.5
C22 C25 H25C 109.5
H25A C25 H25C 109.5
H25B C25 H25C 109.5
C39 O4 C43 118.1(3)
C41 O5 C44 118.2(3)
C31 N2 C34 110.7(4)
C31 N2 H2 128(2)
C34 N2 H2 121(2)
O6 C31 N2 125.6(4)
O6 C31 C32 125.0(4)
N2 C31 C32 109.4(3)
C33 C32 C37 114.0(3)
C33 C32 C38 111.1(3)
C37 C32 C38 116.3(3)
C33 C32 C31 100.5(3)
C37 C32 C31 105.5(3)
C38 C32 C31 107.8(3)
C39 C33 C34 118.3(3)
C39 C33 C32 132.4(4)
C34 C33 C32 109.2(3)
C42 C34 C33 124.1(4)
C42 C34 N2 126.1(4)
C33 C34 N2 109.8(3)
C45 C37 C49 117.3(4)
C45 C37 C32 119.4(4)
C49 C37 C32 123.1(4)
C54 C38 C50 116.8(4)
C54 C38 C32 122.0(4)
C50 C38 C32 121.1(4)
O4 C39 C33 116.6(3)
O4 C39 C40 123.8(3)
C33 C39 C40 119.6(4)
C41 C40 C39 119.7(3)
C41 C40 H40A 120.1
C39 C40 H40A 120.1
O5 C41 C42 114.8(4)
O5 C41 C40 123.7(3)
C42 C41 C40 121.6(4)
C34 C42 C41 116.6(4)
C34 C42 H42A 121.7
C41 C42 H42A 121.7
O4 C43 H43A 109.5
O4 C43 H43B 109.5
H43A C43 H43B 109.5
O4 C43 H43C 109.5
H43A C43 H43C 109.5
H43B C43 H43C 109.5
O5 C44 H44A 109.5
O5 C44 H44B 109.5
H44A C44 H44B 109.5
O5 C44 H44C 109.5
H44A C44 H44C 109.5
H44B C44 H44C 109.5
C46 C45 C37 121.8(4)
C46 C45 H45A 119.1
C37 C45 H45A 119.1
C45 C46 C47 120.9(4)
C45 C46 H46A 119.6
C47 C46 H46A 119.6
C48 C47 C46 117.9(4)
C48 C47 H47A 121.1
C46 C47 H47A 121.1
C47 C48 C49 121.6(4)
C47 C48 H48A 119.2
C49 C48 H48A 119.2
C48 C49 C37 120.5(4)
C48 C49 H49A 119.7
C37 C49 H49A 119.7
C51 C50 C38 120.7(4)
C51 C50 H50A 119.7
C38 C50 H50A 119.7
C50 C51 C52 122.5(4)
C50 C51 H51A 118.8
C52 C51 H51A 118.8
C51 C52 C53 117.1(4)
C51 C52 C55 122.1(4)
C53 C52 C55 120.8(4)
C54 C53 C52 121.0(4)
C54 C53 H53A 119.5
C52 C53 H53A 119.5
C53 C54 C38 121.9(4)
C53 C54 H54A 119.0
C38 C54 H54A 119.0
C52 C55 H55A 109.5
C52 C55 H55B 109.5
H55A C55 H55B 109.5
C52 C55 H55C 109.5
H55A C55 H55C 109.5
H55B C55 H55C 109.5

loop_
_geom_bond_atom_site_label_1
_geom_bond_atom_site_label_2
_geom_bond_distance
O1 C9 1.360(5)
O1 C13 1.426(4)
O2 C11 1.378(5)
O2 C14 1.425(4)
O3 C1 1.216(4)
N1 C1 1.349(5)
N1 C4 1.404(4)
N1 H1 0.94(4)
C1 C2 1.544(5)
C2 C3 1.521(5)
C2 C7 1.524(5)
C2 C8 1.532(5)
C3 C4 1.382(5)
C3 C9 1.385(5)
C4 C12 1.366(5)
C7 C15 1.386(5)
C7 C19 1.394(5)
C8 C20 1.386(5)
C8 C24 1.394(5)
C9 C10 1.383(5)
C10 C11 1.373(5)
C10 H10A 0.9500
C11 C12 1.393(5)
C12 H12A 0.9500
C13 H13A 0.9800
C13 H13B 0.9800
C13 H13C 0.9800
C14 H14A 0.9800
C14 H14B 0.9800
C14 H14C 0.9800
C15 C16 1.369(6)
C15 H15A 0.9500
C16 C17 1.374(6)
C16 H16A 0.9500
C17 C18 1.379(6)
C17 H17A 0.9500
C18 C19 1.376(6)
C18 H18A 0.9500
C19 H19B 0.9500
C20 C21 1.383(5)
C20 H20A 0.9500
C21 C22 1.382(5)
C21 H21A 0.9500
C22 C23 1.369(6)
C22 C25 1.509(6)
C23 C24 1.376(6)
C23 H23B 0.9500
C24 H24B 0.9500
C25 H25A 0.9800
C25 H25B 0.9800
C25 H25C 0.9800
O4 C39 1.360(4)
O4 C43 1.420(4)
O5 C41 1.364(4)
O5 C44 1.423(4)
O6 C31 1.231(4)
N2 C31 1.346(5)
N2 C34 1.413(5)
N2 H2 0.93(4)
C31 C32 1.549(5)
C32 C33 1.519(5)
C32 C37 1.521(5)
C32 C38 1.530(5)
C33 C39 1.373(5)
C33 C34 1.384(5)
C34 C42 1.368(5)
C37 C45 1.376(5)
C37 C49 1.387(5)
C38 C54 1.380(5)
C38 C50 1.393(5)
C39 C40 1.400(5)
C40 C41 1.386(5)
C40 H40A 0.9500
C41 C42 1.383(5)
C42 H42A 0.9500
C43 H43A 0.9800
C43 H43B 0.9800
C43 H43C 0.9800
C44 H44A 0.9800
C44 H44B 0.9800
C44 H44C 0.9800
C45 C46 1.366(6)
C45 H45A 0.9500
C46 C47 1.377(6)
C46 H46A 0.9500
C47 C48 1.367(6)
C47 H47A 0.9500
C48 C49 1.378(6)
C48 H48A 0.9500
C49 H49A 0.9500
C50 C51 1.373(5)
C50 H50A 0.9500
C51 C52 1.374(6)
C51 H51A 0.9500
C52 C53 1.382(6)
C52 C55 1.478(6)
C53 C54 1.380(6)
C53 H53A 0.9500
C54 H54A 0.9500
C55 H55A 0.9800
C55 H55B 0.9800
C55 H55C 0.9800

loop_
_geom_hbond_atom_site_label_D
_geom_hbond_atom_site_label_H
_geom_hbond_atom_site_label_A
_geom_hbond_distance_DH
_geom_hbond_distance_HA
_geom_hbond_distance_DA
_geom_hbond_angle_DHA
_geom_hbond_site_symmetry_A
N1 H1 O3 0.94(4) 1.92(4) 2.824(4) 162(3) 2_666
N2 H2 O6 0.93(4) 1.88(4) 2.776(4) 161(3) 2_667

loop_
_geom_torsion_atom_site_label_1
_geom_torsion_atom_site_label_2
_geom_torsion_atom_site_label_3
_geom_torsion_atom_site_label_4
_geom_torsion
C4 N1 C1 O3 178.2(4)
C4 N1 C1 C2 -1.3(5)
O3 C1 C2 C3 -178.9(4)
N1 C1 C2 C3 0.6(4)
O3 C1 C2 C7 -62.3(5)
N1 C1 C2 C7 117.2(4)
O3 C1 C2 C8 60.9(5)
N1 C1 C2 C8 -119.6(4)
C7 C2 C3 C4 -115.2(4)
C8 C2 C3 C4 116.2(4)
C1 C2 C3 C4 0.3(4)
C7 C2 C3 C9 63.3(6)
C8 C2 C3 C9 -65.3(6)
C1 C2 C3 C9 178.8(4)
C9 C3 C4 C12 0.3(6)
C2 C3 C4 C12 179.1(4)
C9 C3 C4 N1 -179.8(4)
C2 C3 C4 N1 -1.1(5)
C1 N1 C4 C12 -178.6(4)
C1 N1 C4 C3 1.5(5)
C3 C2 C7 C15 90.0(4)
C8 C2 C7 C15 -140.6(4)
C1 C2 C7 C15 -20.0(5)
C3 C2 C7 C19 -86.5(4)
C8 C2 C7 C19 43.0(4)
C1 C2 C7 C19 163.5(3)
C3 C2 C8 C20 175.4(3)
C7 C2 C8 C20 47.8(5)
C1 C2 C8 C20 -73.3(5)
C3 C2 C8 C24 -5.3(5)
C7 C2 C8 C24 -132.9(4)
C1 C2 C8 C24 106.0(4)
C13 O1 C9 C10 19.5(6)
C13 O1 C9 C3 -161.5(4)
C4 C3 C9 O1 -179.1(4)
C2 C3 C9 O1 2.5(7)
C4 C3 C9 C10 0.0(6)
C2 C3 C9 C10 -178.4(4)
O1 C9 C10 C11 177.8(4)
C3 C9 C10 C11 -1.1(6)
C9 C10 C11 O2 -178.4(4)
C9 C10 C11 C12 2.0(6)
C14 O2 C11 C10 4.9(6)
C14 O2 C11 C12 -175.5(3)
C3 C4 C12 C11 0.5(6)
N1 C4 C12 C11 -179.3(4)
C10 C11 C12 C4 -1.6(6)
O2 C11 C12 C4 178.7(4)
C19 C7 C15 C16 0.0(6)
C2 C7 C15 C16 -176.6(4)
C7 C15 C16 C17 1.0(7)
C15 C16 C17 C18 -1.3(7)
C16 C17 C18 C19 0.5(6)
C17 C18 C19 C7 0.5(6)
C15 C7 C19 C18 -0.7(6)
C2 C7 C19 C18 175.9(4)
C24 C8 C20 C21 0.9(6)
C2 C8 C20 C21 -179.8(4)
C8 C20 C21 C22 1.2(6)
C20 C21 C22 C23 -2.6(6)
C20 C21 C22 C25 177.6(4)
C21 C22 C23 C24 2.1(7)
C25 C22 C23 C24 -178.1(4)
C22 C23 C24 C8 -0.1(7)
C20 C8 C24 C23 -1.4(6)
C2 C8 C24 C23 179.3(4)
C34 N2 C31 O6 175.8(4)
C34 N2 C31 C32 -5.0(4)
O6 C31 C32 C33 -174.7(4)
N2 C31 C32 C33 6.1(4)
O6 C31 C32 C37 -55.9(5)
N2 C31 C32 C37 124.9(3)
O6 C31 C32 C38 68.9(5)
N2 C31 C32 C38 -110.2(4)
C37 C32 C33 C39 59.7(6)
C38 C32 C33 C39 -74.1(6)
C31 C32 C33 C39 172.0(4)
C37 C32 C33 C34 -117.5(4)
C38 C32 C33 C34 108.7(4)
C31 C32 C33 C34 -5.2(4)
C39 C33 C34 C42 3.8(6)
C32 C33 C34 C42 -178.5(4)
C39 C33 C34 N2 -174.9(4)
C32 C33 C34 N2 2.7(5)
C31 N2 C34 C42 -177.2(4)
C31 N2 C34 C33 1.5(5)
C33 C32 C37 C45 32.5(5)
C38 C32 C37 C45 163.8(3)
C31 C32 C37 C45 -76.8(4)
C33 C32 C37 C49 -152.6(4)
C38 C32 C37 C49 -21.3(5)
C31 C32 C37 C49 98.1(4)
C33 C32 C38 C54 -91.5(4)
C37 C32 C38 C54 135.8(4)
C31 C32 C38 C54 17.6(5)
C33 C32 C38 C50 86.9(4)
C37 C32 C38 C50 -45.8(5)
C31 C32 C38 C50 -163.9(3)
C43 O4 C39 C33 -171.4(4)
C43 O4 C39 C40 8.4(6)
C34 C33 C39 O4 177.3(4)
C32 C33 C39 O4 0.3(7)
C34 C33 C39 C40 -2.5(6)
C32 C33 C39 C40 -179.5(4)
O4 C39 C40 C41 179.2(4)
C33 C39 C40 C41 -1.0(6)
C44 O5 C41 C42 -175.4(4)
C44 O5 C41 C40 5.3(6)
C39 C40 C41 O5 -177.2(4)
C39 C40 C41 C42 3.5(6)
C33 C34 C42 C41 -1.4(6)
N2 C34 C42 C41 177.2(4)
O5 C41 C42 C34 178.3(3)
C40 C41 C42 C34 -2.4(6)
C49 C37 C45 C46 -0.3(6)
C32 C37 C45 C46 174.9(4)
C37 C45 C46 C47 1.0(7)
C45 C46 C47 C48 -0.9(6)
C46 C47 C48 C49 0.1(7)
C47 C48 C49 C37 0.7(7)
C45 C37 C49 C48 -0.5(6)
C32 C37 C49 C48 -175.5(4)
C54 C38 C50 C51 -1.6(6)
C32 C38 C50 C51 179.9(4)
C38 C50 C51 C52 -0.1(6)
C50 C51 C52 C53 1.6(6)
C50 C51 C52 C55 -177.5(4)
C51 C52 C53 C54 -1.4(6)
C55 C52 C53 C54 177.7(4)
C52 C53 C54 C38 -0.3(6)
C50 C38 C54 C53 1.8(6)
C32 C38 C54 C53 -179.7(4)
